data_2104543
loop_
_publ_author_name
'Marsh, Richard E.'

_publ_section_title
;
 Space groups <i>P</i>1 and <i>Cc</i>: how are they doing?
;
_journal_coeditor_code BK5088
_journal_issue 6
_journal_name_full 'Acta Crystallographica Section B'
_journal_page_first 782
_journal_page_last 783
_journal_paper_doi 10.1107/S0108768109046448
_journal_volume 65
_journal_year 2009
_chemical_formula_moiety 'C14 H23 N O7 Sn2, C12 H8 N2'
_chemical_formula_sum 'C26 H31 N3 O7 Sn2'
_chemical_formula_weight 734.92
_chemical_melting_point 121.0(10)
_chemical_name_systematic
;
(mu(2)-5-Nitroisophthalato-O,O')-aqua-hexamethyl-di-tin(iv) 
1,10-phenanthroline
;
_space_group_IT_number 9
_symmetry_cell_setting monoclinic
_symmetry_space_group_name_Hall 'C -2yc'
_symmetry_space_group_name_H-M 'C 1 c 1'
_cell_angle_alpha 90.
_cell_angle_beta 120.197(4)
_cell_angle_gamma 90.
_cell_formula_units_Z 4
_cell_length_a 22.744(4)
_cell_length_b 7.138(2)
_cell_length_c 21.509(4)
_cell_measurement_reflns_used 4005
_cell_measurement_temperature 293(2)
_cell_measurement_theta_max 26.908
_cell_measurement_theta_min 2.191
_cell_volume 3018.1(12)
_diffrn_ambient_temperature 293(2)
_diffrn_measurement_device_type 'CCD area detector'
_diffrn_radiation_monochromator graphite
_diffrn_radiation_source 'fine-focus sealed tube'
_diffrn_radiation_type MoK\a
_diffrn_radiation_wavelength 0.71073
_exptl_crystal_density_diffrn 1.619
_exptl_crystal_density_method 'not measured'
_exptl_crystal_F_000 1456
_exptl_crystal_size_max 0.43
_exptl_crystal_size_mid 0.37
_exptl_crystal_size_min 0.31
_cod_data_source_file bk5088.cif
_cod_data_source_block CEGJUU
_cod_depositor_comments
;
The following automatic conversions were performed:
'_symmetry_cell_setting' value 'Monoclinic' changed to 'monoclinic'
according to '/home/saulius/struct/CIF-dictionaries/cif_core.dic'
dictionary named 'cif_core.dic' version 2.4.1 from 2010-06-29.

Automatic conversion script
Id: cif_fix_enum 1527 2010-12-29 10:47:43Z saulius 

The following automatic conversions were performed:

'_chemical_melting_point' value '120-122' was changed to '121.0(10)'
- the average value was taken and precision was estimated.

Automatic conversion script
Id: cif_fix_values 1646 2011-03-28 12:23:43Z adriana 

The following automatic conversions were performed:

'_chemical_melting_point' value '120-122' was changed to '121.0(10)'
- the average value was taken and precision was
estimated.

'_symmetry_cell_setting' value 'Monoclinic' changed to
'monoclinic' according to
/home/saulius/struct/CIF-dictionaries/cif_core.dic dictionary named
'cif_core.dic' version 2.4.1 from 2010-06-29.

Automatic conversion script
Id: cif_fix_values 1715 2011-07-08 13:25:40Z adriana 
;
_cod_original_cell_volume 3018.0(11)
_cod_original_sg_symbol_H-M Cc
_cod_database_code 2104543

loop_
_symmetry_equiv_pos_as_xyz
'x, y, z'
'x, -y, 1/2+z'
'1/2+x, 1/2+y, z'
'1/2+x, 1/2-y, 1/2+z'

loop_
_atom_site_label
_atom_site_type_symbol
_atom_site_fract_x
_atom_site_fract_y
_atom_site_fract_z
_atom_site_occupancy
Sn1 Sn 0.74915 0.30188 0.48622 1
Sn2 Sn 0.32418 0.33105 0.27115 1
N1 N 0.5348 0.1526 0.6864 1
O1 O 0.6645 0.2578 0.5044 1
O2 O 0.7202 0.1767 0.6200 1
O3 O 0.4154 0.3052 0.3699 1
O4 O 0.3570 0.2170 0.4221 1
O5 O 0.5882 0.1429 0.7425 1
O6 O 0.4798 0.1412 0.6822 1
O7 O 0.8318 0.3554 0.4522 1
C1 C 0.6005 0.2112 0.5602 1
C2 C 0.5396 0.2378 0.4959 1
H1 H 0.5406 0.2606 0.4539 1
C3 C 0.4776 0.2310 0.4931 1
C4 C 0.4760 0.2024 0.5568 1
H2 H 0.4348 0.1991 0.5562 1
C5 C 0.5369 0.1793 0.6204 1
C6 C 0.5982 0.1818 0.6227 1
H3 H 0.6383 0.1638 0.6662 1
C7 C 0.6687 0.2142 0.5646 1
C8 C 0.4111 0.2535 0.4244 1
C9 C 0.7766 0.0170 0.4965 1
H4 H 0.7417 -0.0532 0.4664 1
H5 H 0.7909 -0.0243 0.5406 1
H6 H 0.8099 -0.0014 0.4870 1
C10 C 0.8026 0.4978 0.5712 1
H7 H 0.7826 0.6196 0.5559 1
H8 H 0.8494 0.5024 0.5833 1
H9 H 0.8001 0.4595 0.6125 1
C11 C 0.6791 0.4044 0.3820 1
H10 H 0.6712 0.5354 0.3850 1
H11 H 0.6369 0.3373 0.3632 1
H12 H 0.6974 0.3868 0.3509 1
C12 C 0.3772 0.4119 0.2192 1
H13 H 0.3924 0.5390 0.2318 1
H14 H 0.3476 0.4026 0.1680 1
H15 H 0.4157 0.3312 0.2340 1
C13 C 0.2836 0.0607 0.2552 1
H16 H 0.2620 0.0443 0.2834 1
H17 H 0.3194 -0.0295 0.2697 1
H18 H 0.2507 0.0434 0.2053 1
C14 C 0.2688 0.5362 0.2912 1
H19 H 0.2906 0.6557 0.2982 1
H20 H 0.2672 0.5029 0.3336 1
H21 H 0.2233 0.5431 0.2509 1
H22 H 0.8702 0.3042 0.4745 1
H23 H 0.8370 0.4720 0.4480 1
N2 N 0.4629 0.7009 0.5531 1
N3 N 0.4501 0.7695 0.4225 1
C15 C 0.4703 0.6730 0.6168 1
H24 H 0.4312 0.6672 0.6203 1
C16 C 0.5330 0.6512 0.6800 1
H25 H 0.5356 0.6304 0.7239 1
C17 C 0.5905 0.6616 0.6746 1
H26 H 0.6331 0.6476 0.7154 1
C18 C 0.5852 0.6923 0.6094 1
C19 C 0.5194 0.7131 0.5477 1
C20 C 0.5133 0.7474 0.4789 1
C21 C 0.5720 0.7601 0.4740 1
C22 C 0.5633 0.7982 0.4056 1
H27 H 0.6008 0.8067 0.3994 1
C23 C 0.4992 0.8225 0.3487 1
H28 H 0.4920 0.8518 0.3032 1
C24 C 0.4460 0.8022 0.3606 1
H29 H 0.4025 0.8128 0.3207 1
C25 C 0.6434 0.7066 0.5994 1
H30 H 0.6868 0.6935 0.6390 1
C26 C 0.6364 0.7377 0.5357 1
H31 H 0.6750 0.7450 0.5314 1

loop_
_geom_angle_atom_site_label_1
_geom_angle_atom_site_label_2
_geom_angle_atom_site_label_3
_geom_angle
_geom_angle_site_symmetry_1
_geom_angle_site_symmetry_2
_geom_angle_site_symmetry_3
_geom_angle_publ_flag
O1 Sn1 O7 173.34 . . . yes
O1 Sn1 C9 94.82 . . . yes
O1 Sn1 C10 96.64 . . . yes
O1 Sn1 C11 88.72 . . . yes
O7 Sn1 C9 87.06 . . . yes
O7 Sn1 C10 87.71 . . . yes
O7 Sn1 C11 84.77 . . . yes
C9 Sn1 C10 122.18 . . . yes
C9 Sn1 C11 117.98 . . . yes
C10 Sn1 C11 118.75 . . . yes
O3 Sn2 C12 91.30 . . . yes
O3 Sn2 C13 102.39 . . . yes
O3 Sn2 C14 103.97 . . . yes
C12 Sn2 C13 119.43 . . . yes
C12 Sn2 C14 118.69 . . . yes
C13 Sn2 C14 114.44 . . . yes
Sn1 O1 C7 126.30 . . . yes
Sn2 O3 C8 117.39 . . . yes
Sn1 O7 H23 111.00 . . . no
H22 O7 H23 109.00 . . . no
Sn1 O7 H22 121.00 . . . no
O6 N1 C5 118.37 . . . yes
O5 N1 O6 123.52 . . . yes
O5 N1 C5 118.11 . . . yes
C15 N2 C19 118.23 . . . yes
C20 N3 C24 115.83 . . . yes
C6 C1 C7 118.75 . . . no
C2 C1 C6 118.65 . . . no
C2 C1 C7 122.61 . . . no
C1 C2 C3 121.46 . . . no
C4 C3 C8 117.97 . . . no
C2 C3 C8 122.73 . . . no
C2 C3 C4 119.31 . . . no
C3 C4 C5 118.57 . . . no
N1 C5 C4 118.18 . . . yes
N1 C5 C6 119.87 . . . yes
C4 C5 C6 121.94 . . . no
C1 C6 C5 120.04 . . . no
O2 C7 C1 121.05 . . . yes
O1 C7 C1 112.78 . . . yes
O1 C7 O2 126.17 . . . yes
O3 C8 O4 123.96 . . . yes
O3 C8 C3 115.46 . . . yes
O4 C8 C3 120.53 . . . yes
C1 C2 H1 119.00 . . . no
C3 C2 H1 119.00 . . . no
C5 C4 H2 121.00 . . . no
C3 C4 H2 121.00 . . . no
C5 C6 H3 120.00 . . . no
C1 C6 H3 120.00 . . . no
Sn1 C9 H5 111.00 . . . no
Sn1 C9 H4 111.00 . . . no
H4 C9 H6 108.00 . . . no
Sn1 C9 H6 111.00 . . . no
H4 C9 H5 108.00 . . . no
H5 C9 H6 108.00 . . . no
Sn1 C10 H9 109.00 . . . no
H7 C10 H8 109.00 . . . no
H7 C10 H9 110.00 . . . no
H8 C10 H9 109.00 . . . no
Sn1 C10 H7 109.00 . . . no
Sn1 C10 H8 109.00 . . . no
Sn1 C11 H11 109.00 . . . no
Sn1 C11 H10 109.00 . . . no
H10 C11 H12 110.00 . . . no
H11 C11 H12 109.00 . . . no
Sn1 C11 H12 109.00 . . . no
H10 C11 H11 109.00 . . . no
Sn2 C12 H15 109.00 . . . no
Sn2 C12 H13 109.00 . . . no
Sn2 C12 H14 109.00 . . . no
H14 C12 H15 110.00 . . . no
H13 C12 H15 110.00 . . . no
H13 C12 H14 109.00 . . . no
Sn2 C13 H17 109.00 . . . no
Sn2 C13 H16 109.00 . . . no
H16 C13 H18 109.00 . . . no
Sn2 C13 H18 110.00 . . . no
H16 C13 H17 109.00 . . . no
H17 C13 H18 110.00 . . . no
Sn2 C14 H20 109.00 . . . no
Sn2 C14 H21 109.00 . . . no
H19 C14 H21 109.00 . . . no
H20 C14 H21 109.00 . . . no
H19 C14 H20 110.00 . . . no
Sn2 C14 H19 110.00 . . . no
N2 C15 C16 124.46 . . . yes
C15 C16 C17 117.46 . . . no
C16 C17 C18 120.06 . . . no
C17 C18 C19 118.91 . . . no
C17 C18 C25 123.35 . . . no
C19 C18 C25 117.74 . . . no
N2 C19 C18 120.87 . . . yes
N2 C19 C20 119.79 . . . yes
C18 C19 C20 119.34 . . . no
N3 C20 C19 117.06 . . . yes
N3 C20 C21 123.64 . . . yes
C19 C20 C21 119.28 . . . no
C20 C21 C22 117.05 . . . no
C20 C21 C26 120.26 . . . no
C22 C21 C26 122.69 . . . no
C21 C22 C23 119.15 . . . no
C22 C23 C24 117.83 . . . no
N3 C24 C23 126.43 . . . yes
C18 C25 C26 121.72 . . . no
C21 C26 C25 121.66 . . . no
N2 C15 H24 118.00 . . . no
C16 C15 H24 118.00 . . . no
C15 C16 H25 121.00 . . . no
C17 C16 H25 121.00 . . . no
C16 C17 H26 120.00 . . . no
C18 C17 H26 120.00 . . . no
C21 C22 H27 120.00 . . . no
C23 C22 H27 120.00 . . . no
C22 C23 H28 121.00 . . . no
C24 C23 H28 121.00 . . . no
N3 C24 H29 117.00 . . . no
C23 C24 H29 117.00 . . . no
C18 C25 H30 119.00 . . . no
C26 C25 H30 119.00 . . . no
C21 C26 H31 119.00 . . . no
C25 C26 H31 119.00 . . . no

loop_
_geom_bond_atom_site_label_1
_geom_bond_atom_site_label_2
_geom_bond_distance
_geom_bond_site_symmetry_1
_geom_bond_site_symmetry_2
_geom_bond_publ_flag
Sn1 O1 2.1716 . . yes
Sn1 O7 2.3662 . . yes
Sn1 C9 2.1059 . . yes
Sn1 C10 2.1306 . . yes
Sn1 C11 2.1228 . . yes
Sn2 O3 2.1017 . . yes
Sn2 C12 2.0955 . . yes
Sn2 C13 2.0916 . . yes
Sn2 C14 2.1126 . . yes
O1 C7 1.2877 . . yes
O2 C7 1.2081 . . yes
O3 C8 1.2788 . . yes
O4 C8 1.2341 . . yes
O5 N1 1.2090 . . yes
O6 N1 1.2107 . . yes
O7 H23 0.8500 . . no
O7 H22 0.8400 . . no
N1 C5 1.4567 . . yes
N2 C15 1.3089 . . yes
N2 C19 1.3500 . . yes
N3 C24 1.3080 . . yes
N3 C20 1.3448 . . yes
C1 C7 1.5059 . . no
C1 C6 1.3873 . . no
C1 C2 1.3929 . . no
C2 C3 1.3817 . . no
C3 C4 1.4037 . . no
C3 C8 1.4995 . . no
C4 C5 1.3824 . . no
C5 C6 1.3701 . . no
C2 H1 0.9300 . . no
C4 H2 0.9300 . . no
C6 H3 0.9300 . . no
C9 H5 0.8800 . . no
C9 H6 0.8900 . . no
C9 H4 0.8900 . . no
C10 H9 0.9600 . . no
C10 H7 0.9600 . . no
C10 H8 0.9600 . . no
C11 H11 0.9600 . . no
C11 H12 0.9600 . . no
C11 H10 0.9600 . . no
C12 H13 0.9600 . . no
C12 H14 0.9600 . . no
C12 H15 0.9600 . . no
C13 H16 0.9600 . . no
C13 H17 0.9600 . . no
C13 H18 0.9600 . . no
C14 H20 0.9600 . . no
C14 H21 0.9600 . . no
C14 H19 0.9600 . . no
C15 C16 1.3984 . . no
C16 C17 1.3719 . . no
C17 C18 1.3635 . . no
C18 C19 1.4230 . . no
C18 C25 1.4475 . . no
C19 C20 1.4362 . . no
C20 C21 1.3940 . . no
C21 C22 1.4088 . . no
C21 C26 1.4060 . . no
C22 C23 1.3633 . . no
C23 C24 1.3646 . . no
C25 C26 1.3162 . . no
C15 H24 0.9300 . . no
C16 H25 0.9300 . . no
C17 H26 0.9300 . . no
C22 H27 0.9300 . . no
C23 H28 0.9300 . . no
C24 H29 0.9300 . . no
C25 H30 0.9300 . . no
C26 H31 0.9300 . . no
